data_4106361
loop_
_publ_author_name
'William D. Woodul'
'Emma Carter'
'Robert M\"uller'
'Anne F. Richards'
'Andreas Stasch'
'Martin Kaupp'
'Damien M. Murphy'
'Matthias Driess'
'Cameron Jones'

_publ_section_title
;
 A Neutral, Monomeric Germanium(I) Radical
;
_journal_name_full 'Journal of the American Chemical Society'
_journal_page_first 10074
_journal_page_last 10077
_journal_paper_doi 10.1021/ja204344e
_journal_volume 133
_journal_year 2011
_chemical_formula_sum 'C36 H53 F3 N2 O3 S Sn'
_chemical_formula_weight 769.55
_chemical_name_systematic
; 
 ? 
;
_space_group_IT_number 2
_symmetry_cell_setting triclinic
_symmetry_space_group_name_Hall '-P 1'
_symmetry_space_group_name_H-M 'P -1'
_atom_sites_solution_hydrogens geom
_atom_sites_solution_primary direct
_atom_sites_solution_secondary difmap
_audit_creation_method SHELXL-97
_cell_angle_alpha 118.73(3)
_cell_angle_beta 92.63(3)
_cell_angle_gamma 100.38(3)
_cell_formula_units_Z 4
_cell_length_a 12.668(3)
_cell_length_b 18.474(4)
_cell_length_c 18.756(4)
_cell_measurement_temperature 173(2)
_cell_volume 3741(2)
_computing_structure_refinement 'SHELXL-97 (Sheldrick, 1997)'
_computing_structure_solution 'SHELXS-97 (Sheldrick, 1990)'
_diffrn_ambient_temperature 173(2)
_diffrn_measured_fraction_theta_full 0.997
_diffrn_measured_fraction_theta_max 0.997
_diffrn_measurement_device_type 'Nonius Kappa CCD'
_diffrn_radiation_monochromator graphite
_diffrn_radiation_source 'fine-focus sealed tube'
_diffrn_radiation_type MoK\a
_diffrn_radiation_wavelength 0.71073
_diffrn_reflns_av_R_equivalents 0.0449
_diffrn_reflns_av_sigmaI/netI 0.0643
_diffrn_reflns_limit_h_max 15
_diffrn_reflns_limit_h_min -15
_diffrn_reflns_limit_k_max 22
_diffrn_reflns_limit_k_min -22
_diffrn_reflns_limit_l_max 23
_diffrn_reflns_limit_l_min -23
_diffrn_reflns_number 28391
_diffrn_reflns_theta_full 26.00
_diffrn_reflns_theta_max 26.00
_diffrn_reflns_theta_min 2.92
_exptl_absorpt_coefficient_mu 0.789
_exptl_absorpt_correction_T_max 0.894
_exptl_absorpt_correction_T_min 0.870
_exptl_absorpt_correction_type multi-scan
_exptl_absorpt_process_details 'Sortav (Blessing, 1995)'
_exptl_crystal_colour yellow
_exptl_crystal_density_diffrn 1.366
_exptl_crystal_description block
_exptl_crystal_F_000 1600
_exptl_crystal_size_max 0.18
_exptl_crystal_size_mid 0.15
_exptl_crystal_size_min 0.14
_refine_diff_density_max 0.965
_refine_diff_density_min -0.476
_refine_diff_density_rms 0.084
_refine_ls_extinction_method none
_refine_ls_goodness_of_fit_ref 1.040
_refine_ls_hydrogen_treatment constr
_refine_ls_matrix_type full
_refine_ls_number_parameters 857
_refine_ls_number_reflns 14661
_refine_ls_number_restraints 0
_refine_ls_restrained_S_all 1.040
_refine_ls_R_factor_all 0.0716
_refine_ls_R_factor_gt 0.0385
_refine_ls_shift/su_max 0.001
_refine_ls_shift/su_mean 0.000
_refine_ls_structure_factor_coef Fsqd
_refine_ls_weighting_details 'calc w=1/[\s^2^(Fo^2^)+(0.0193P)^2^+3.1543P] where P=(Fo^2^+2Fc^2^)/3'
_refine_ls_weighting_scheme calc
_refine_ls_wR_factor_gt 0.0657
_refine_ls_wR_factor_ref 0.0755
_reflns_number_gt 10571
_reflns_number_total 14661
_reflns_threshold_expression >2sigma(I)
_cod_data_source_file ja204344e_si_004.cif
_cod_data_source_block compound1S
_cod_original_cell_volume 3741.1(13)
_cod_database_code 4106361

loop_
_symmetry_equiv_pos_as_xyz
'x, y, z'
'-x, -y, -z'

loop_
_atom_site_label
_atom_site_type_symbol
_atom_site_fract_x
_atom_site_fract_y
_atom_site_fract_z
_atom_site_U_iso_or_equiv
_atom_site_adp_type
_atom_site_occupancy
_atom_site_symmetry_multiplicity
_atom_site_calc_flag
_atom_site_refinement_flags
Sn1 Sn 0.957135(17) 0.078995(13) 0.383234(13) 0.02276(6) Uani 1 1 d .
Sn2 Sn 0.624620(17) 0.420553(13) 0.086451(13) 0.02421(6) Uani 1 1 d .
S1 S 0.74090(6) 0.04353(5) 0.23433(5) 0.0305(2) Uani 1 1 d .
S2 S 0.73286(7) 0.46294(5) 0.28436(5) 0.0333(2) Uani 1 1 d .
F1 F 0.58505(16) 0.09921(15) 0.31765(13) 0.0571(6) Uani 1 1 d .
F2 F 0.6859(2) 0.18830(15) 0.29275(16) 0.0676(7) Uani 1 1 d .
F3 F 0.56949(16) 0.08309(18) 0.19580(14) 0.0709(8) Uani 1 1 d .
F4 F 0.7098(2) 0.44581(16) 0.41288(14) 0.0729(7) Uani 1 1 d .
F5 F 0.6385(2) 0.33407(14) 0.29928(15) 0.0720(7) Uani 1 1 d .
F6 F 0.56031(18) 0.43742(14) 0.34863(13) 0.0571(6) Uani 1 1 d .
O1 O 0.81578(16) 0.08746(14) 0.31287(13) 0.0331(5) Uani 1 1 d .
O2 O 0.78424(17) 0.05464(15) 0.17076(13) 0.0382(6) Uani 1 1 d .
O3 O 0.6843(2) -0.03963(15) 0.21372(15) 0.0496(7) Uani 1 1 d .
O4 O 0.83347(19) 0.43722(16) 0.28128(15) 0.0484(7) Uani 1 1 d .
O5 O 0.7370(2) 0.55122(14) 0.33002(15) 0.0493(7) Uani 1 1 d .
O6 O 0.66282(17) 0.41864(14) 0.20382(13) 0.0354(6) Uani 1 1 d .
N1 N 0.90927(18) 0.17518(15) 0.49046(14) 0.0201(5) Uani 1 1 d .
N2 N 1.05506(18) 0.17582(15) 0.36740(14) 0.0192(5) Uani 1 1 d .
N3 N 0.46472(18) 0.34887(14) 0.07661(14) 0.0196(5) Uani 1 1 d .
N4 N 0.67566(18) 0.30421(14) 0.02269(14) 0.0203(5) Uani 1 1 d .
C1 C 0.8591(3) 0.32029(19) 0.56900(19) 0.0276(7) Uani 1 1 d .
C2 C 0.9111(2) 0.25301(19) 0.50181(18) 0.0218(7) Uani 1 1 d .
C3 C 0.9559(2) 0.27859(19) 0.44805(18) 0.0226(7) Uani 1 1 d .
H3 H 0.9329 0.3263 0.4516 0.027 Uiso 1 1 calc R
C4 C 1.0264(2) 0.25003(18) 0.39065(17) 0.0195(7) Uani 1 1 d .
C5 C 1.0589(3) 0.3070(2) 0.3523(2) 0.0295(8) Uani 1 1 d .
C6 C 0.9397(3) 0.40690(19) 0.6116(2) 0.0384(9) Uani 1 1 d .
H6A H 0.9534 0.4262 0.5718 0.058 Uiso 1 1 calc R
H6B H 1.0081 0.4019 0.6335 0.058 Uiso 1 1 calc R
H6C H 0.9093 0.4480 0.6567 0.058 Uiso 1 1 calc R
C7 C 0.8231(3) 0.3041(2) 0.6383(2) 0.0360(8) Uani 1 1 d .
H7A H 0.8855 0.2992 0.6671 0.054 Uiso 1 1 calc R
H7B H 0.7666 0.2514 0.6148 0.054 Uiso 1 1 calc R
H7C H 0.7941 0.3515 0.6773 0.054 Uiso 1 1 calc R
C8 C 0.7571(3) 0.3237(2) 0.5234(2) 0.0403(9) Uani 1 1 d .
H8A H 0.7191 0.3633 0.5634 0.060 Uiso 1 1 calc R
H8B H 0.7086 0.2671 0.4931 0.060 Uiso 1 1 calc R
H8C H 0.7788 0.3431 0.4848 0.060 Uiso 1 1 calc R
C9 C 1.1418(3) 0.2838(2) 0.2932(2) 0.0379(9) Uani 1 1 d .
H9A H 1.1160 0.2249 0.2488 0.057 Uiso 1 1 calc R
H9B H 1.2115 0.2901 0.3230 0.057 Uiso 1 1 calc R
H9C H 1.1512 0.3215 0.2698 0.057 Uiso 1 1 calc R
C10 C 0.9537(3) 0.2992(3) 0.3023(3) 0.0606(13) Uani 1 1 d .
H10A H 0.9694 0.3329 0.2750 0.091 Uiso 1 1 calc R
H10B H 0.9007 0.3202 0.3393 0.091 Uiso 1 1 calc R
H10C H 0.9239 0.2396 0.2608 0.091 Uiso 1 1 calc R
C11 C 1.1042(3) 0.4001(2) 0.4196(2) 0.0554(11) Uani 1 1 d .
H11A H 1.1639 0.4034 0.4569 0.083 Uiso 1 1 calc R
H11B H 1.0464 0.4223 0.4507 0.083 Uiso 1 1 calc R
H11C H 1.1309 0.4339 0.3940 0.083 Uiso 1 1 calc R
C12 C 0.8787(2) 0.14354(18) 0.54595(18) 0.0234(7) Uani 1 1 d .
C13 C 0.9599(2) 0.15335(19) 0.60598(19) 0.0256(7) Uani 1 1 d .
C14 C 0.9300(3) 0.1201(2) 0.6569(2) 0.0349(8) Uani 1 1 d .
H14 H 0.9826 0.1286 0.6996 0.042 Uiso 1 1 calc R
C15 C 0.8258(3) 0.0751(2) 0.6465(2) 0.0391(9) Uani 1 1 d .
H15 H 0.8070 0.0530 0.6819 0.047 Uiso 1 1 calc R
C16 C 0.7492(3) 0.0624(2) 0.5851(2) 0.0355(8) Uani 1 1 d .
H16 H 0.6782 0.0296 0.5772 0.043 Uiso 1 1 calc R
C17 C 0.7727(3) 0.0963(2) 0.5335(2) 0.0292(8) Uani 1 1 d .
C18 C 1.0781(3) 0.1976(2) 0.61695(19) 0.0290(8) Uani 1 1 d .
H18 H 1.0875 0.2070 0.5692 0.035 Uiso 1 1 calc R
C19 C 1.1107(3) 0.2838(2) 0.6954(2) 0.0500(10) Uani 1 1 d .
H19A H 1.0658 0.3210 0.6935 0.075 Uiso 1 1 calc R
H19B H 1.1873 0.3093 0.7001 0.075 Uiso 1 1 calc R
H19C H 1.0998 0.2765 0.7432 0.075 Uiso 1 1 calc R
C20 C 1.1534(3) 0.1414(2) 0.6162(2) 0.0443(9) Uani 1 1 d .
H20A H 1.1436 0.1293 0.6613 0.066 Uiso 1 1 calc R
H20B H 1.2290 0.1708 0.6233 0.066 Uiso 1 1 calc R
H20C H 1.1360 0.0881 0.5636 0.066 Uiso 1 1 calc R
C21 C 0.6838(2) 0.0808(2) 0.4671(2) 0.0317(8) Uani 1 1 d .
H21 H 0.7132 0.1138 0.4401 0.038 Uiso 1 1 calc R
C22 C 0.5829(3) 0.1103(2) 0.5024(2) 0.0432(9) Uani 1 1 d .
H22A H 0.5279 0.0992 0.4577 0.065 Uiso 1 1 calc R
H22B H 0.6029 0.1713 0.5421 0.065 Uiso 1 1 calc R
H22C H 0.5535 0.0794 0.5301 0.065 Uiso 1 1 calc R
C23 C 0.6523(3) -0.0136(2) 0.4013(2) 0.0401(9) Uani 1 1 d .
H23A H 0.7152 -0.0303 0.3744 0.060 Uiso 1 1 calc R
H23B H 0.5929 -0.0231 0.3602 0.060 Uiso 1 1 calc R
H23C H 0.6288 -0.0476 0.4272 0.060 Uiso 1 1 calc R
C24 C 1.1494(2) 0.15004(18) 0.32914(18) 0.0220(7) Uani 1 1 d .
C25 C 1.1337(2) 0.08198(18) 0.24797(18) 0.0225(7) Uani 1 1 d .
C26 C 1.2237(3) 0.0515(2) 0.2164(2) 0.0323(8) Uani 1 1 d .
H26 H 1.2141 0.0053 0.1618 0.039 Uiso 1 1 calc R
C27 C 1.3259(3) 0.0864(2) 0.2620(2) 0.0365(8) Uani 1 1 d .
H27 H 1.3859 0.0641 0.2395 0.044 Uiso 1 1 calc R
C28 C 1.3400(3) 0.1542(2) 0.3406(2) 0.0353(8) Uani 1 1 d .
H28 H 1.4109 0.1789 0.3715 0.042 Uiso 1 1 calc R
C29 C 1.2539(2) 0.1874(2) 0.37608(19) 0.0293(8) Uani 1 1 d .
C30 C 1.0252(2) 0.04281(19) 0.19191(18) 0.0272(7) Uani 1 1 d .
H30 H 0.9711 0.0743 0.2229 0.033 Uiso 1 1 calc R
C31 C 1.0289(3) 0.0501(2) 0.1142(2) 0.0414(9) Uani 1 1 d .
H31A H 1.0572 0.1095 0.1296 0.062 Uiso 1 1 calc R
H31B H 0.9556 0.0300 0.0830 0.062 Uiso 1 1 calc R
H31C H 1.0765 0.0155 0.0801 0.062 Uiso 1 1 calc R
C32 C 0.9842(3) -0.0509(2) 0.1667(2) 0.0390(9) Uani 1 1 d .
H32A H 1.0355 -0.0833 0.1355 0.058 Uiso 1 1 calc R
H32B H 0.9128 -0.0732 0.1323 0.058 Uiso 1 1 calc R
H32C H 0.9783 -0.0560 0.2160 0.058 Uiso 1 1 calc R
C33 C 1.2774(3) 0.2611(2) 0.4642(2) 0.0414(9) Uani 1 1 d .
H33 H 1.2084 0.2797 0.4794 0.050 Uiso 1 1 calc R
C34 C 1.3630(3) 0.3376(2) 0.4752(2) 0.0566(11) Uani 1 1 d .
H34A H 1.4331 0.3220 0.4656 0.085 Uiso 1 1 calc R
H34B H 1.3700 0.3850 0.5313 0.085 Uiso 1 1 calc R
H34C H 1.3406 0.3544 0.4357 0.085 Uiso 1 1 calc R
C35 C 1.3148(3) 0.2316(3) 0.5222(2) 0.0583(12) Uani 1 1 d .
H35A H 1.2630 0.1802 0.5119 0.087 Uiso 1 1 calc R
H35B H 1.3190 0.2763 0.5793 0.087 Uiso 1 1 calc R
H35C H 1.3866 0.2194 0.5126 0.087 Uiso 1 1 calc R
C36 C 0.6406(3) 0.1070(3) 0.2620(2) 0.0447(10) Uani 1 1 d .
C37 C 0.3418(2) 0.22491(19) 0.08144(19) 0.0253(7) Uani 1 1 d .
C38 C 0.4494(2) 0.27276(18) 0.07130(17) 0.0205(7) Uani 1 1 d .
C39 C 0.5353(2) 0.23124(18) 0.06137(18) 0.0226(7) Uani 1 1 d .
H39 H 0.5219 0.1886 0.0766 0.027 Uiso 1 1 calc R
C40 C 0.6344(2) 0.23832(18) 0.03465(17) 0.0190(6) Uani 1 1 d .
C41 C 0.7000(2) 0.17328(19) 0.03109(19) 0.0264(7) Uani 1 1 d .
C42 C 0.3640(3) 0.2254(2) 0.1633(2) 0.0414(9) Uani 1 1 d .
H42A H 0.3844 0.2841 0.2088 0.062 Uiso 1 1 calc R
H42B H 0.4234 0.1973 0.1613 0.062 Uiso 1 1 calc R
H42C H 0.2984 0.1951 0.1718 0.062 Uiso 1 1 calc R
C43 C 0.3114(3) 0.1330(2) 0.0091(2) 0.0397(9) Uani 1 1 d .
H43A H 0.3677 0.1035 0.0108 0.060 Uiso 1 1 calc R
H43B H 0.3056 0.1335 -0.0429 0.060 Uiso 1 1 calc R
H43C H 0.2416 0.1036 0.0135 0.060 Uiso 1 1 calc R
C44 C 0.2412(2) 0.2616(2) 0.0856(2) 0.0345(8) Uani 1 1 d .
H44A H 0.1799 0.2270 0.0938 0.052 Uiso 1 1 calc R
H44B H 0.2228 0.2611 0.0340 0.052 Uiso 1 1 calc R
H44C H 0.2566 0.3200 0.1316 0.052 Uiso 1 1 calc R
C45 C 0.6276(3) 0.08362(19) -0.0027(2) 0.0386(9) Uani 1 1 d .
H45A H 0.5873 0.0649 -0.0567 0.058 Uiso 1 1 calc R
H45B H 0.5763 0.0848 0.0352 0.058 Uiso 1 1 calc R
H45C H 0.6731 0.0442 -0.0081 0.058 Uiso 1 1 calc R
C46 C 0.7461(3) 0.2079(2) 0.1222(2) 0.0375(9) Uani 1 1 d .
H46A H 0.7883 0.1700 0.1259 0.056 Uiso 1 1 calc R
H46B H 0.6861 0.2111 0.1539 0.056 Uiso 1 1 calc R
H46C H 0.7932 0.2647 0.1444 0.056 Uiso 1 1 calc R
C47 C 0.7970(2) 0.1627(2) -0.0170(2) 0.0305(8) Uani 1 1 d .
H47A H 0.8312 0.1205 -0.0140 0.046 Uiso 1 1 calc R
H47B H 0.8501 0.2171 0.0071 0.046 Uiso 1 1 calc R
H47C H 0.7713 0.1437 -0.0747 0.046 Uiso 1 1 calc R
C48 C 0.3832(2) 0.39420(18) 0.07392(18) 0.0214(7) Uani 1 1 d .
C49 C 0.3301(2) 0.37456(19) -0.00293(19) 0.0255(7) Uani 1 1 d .
C50 C 0.2610(2) 0.4253(2) -0.0037(2) 0.0306(8) Uani 1 1 d .
H50 H 0.2228 0.4120 -0.0548 0.037 Uiso 1 1 calc R
C51 C 0.2465(3) 0.4933(2) 0.0666(2) 0.0326(8) Uani 1 1 d .
H51 H 0.2002 0.5273 0.0640 0.039 Uiso 1 1 calc R
C52 C 0.2996(2) 0.5122(2) 0.1415(2) 0.0310(8) Uani 1 1 d .
H52 H 0.2889 0.5593 0.1903 0.037 Uiso 1 1 calc R
C53 C 0.3687(2) 0.46347(19) 0.14680(19) 0.0250(7) Uani 1 1 d .
C54 C 0.3454(3) 0.3023(2) -0.0841(2) 0.0357(8) Uani 1 1 d .
H54 H 0.3960 0.2724 -0.0721 0.043 Uiso 1 1 calc R
C55 C 0.2386(3) 0.2379(2) -0.1321(2) 0.0558(11) Uani 1 1 d .
H55A H 0.2049 0.2167 -0.0977 0.084 Uiso 1 1 calc R
H55B H 0.2530 0.1904 -0.1819 0.084 Uiso 1 1 calc R
H55C H 0.1896 0.2652 -0.1474 0.084 Uiso 1 1 calc R
C56 C 0.3971(3) 0.3374(3) -0.1364(2) 0.0564(11) Uani 1 1 d .
H56A H 0.4051 0.2904 -0.1893 0.085 Uiso 1 1 calc R
H56B H 0.4688 0.3745 -0.1075 0.085 Uiso 1 1 calc R
H56C H 0.3508 0.3699 -0.1461 0.085 Uiso 1 1 calc R
C57 C 0.4233(3) 0.4871(2) 0.2312(2) 0.0315(8) Uani 1 1 d .
H57 H 0.4695 0.4461 0.2239 0.038 Uiso 1 1 calc R
C58 C 0.4967(3) 0.5763(2) 0.2748(2) 0.0473(10) Uani 1 1 d .
H58A H 0.5518 0.5799 0.2409 0.071 Uiso 1 1 calc R
H58B H 0.5325 0.5886 0.3281 0.071 Uiso 1 1 calc R
H58C H 0.4529 0.6177 0.2834 0.071 Uiso 1 1 calc R
C59 C 0.3401(3) 0.4813(2) 0.2864(2) 0.0458(10) Uani 1 1 d .
H59A H 0.2941 0.5212 0.2948 0.069 Uiso 1 1 calc R
H59B H 0.3783 0.4955 0.3397 0.069 Uiso 1 1 calc R
H59C H 0.2948 0.4235 0.2600 0.069 Uiso 1 1 calc R
C60 C 0.7600(2) 0.30749(18) -0.02687(18) 0.0222(7) Uani 1 1 d .
C61 C 0.8659(2) 0.35592(19) 0.01255(19) 0.0265(7) Uani 1 1 d .
C62 C 0.9436(3) 0.3597(2) -0.0366(2) 0.0347(8) Uani 1 1 d .
H62 H 1.0153 0.3922 -0.0111 0.042 Uiso 1 1 calc R
C63 C 0.9190(3) 0.3174(2) -0.1210(2) 0.0394(9) Uani 1 1 d .
H63 H 0.9739 0.3193 -0.1534 0.047 Uiso 1 1 calc R
C64 C 0.8143(3) 0.2725(2) -0.1583(2) 0.0345(8) Uani 1 1 d .
H64 H 0.7976 0.2438 -0.2166 0.041 Uiso 1 1 calc R
C65 C 0.7324(2) 0.26798(19) -0.11269(19) 0.0262(7) Uani 1 1 d .
C66 C 0.9002(2) 0.40240(19) 0.10497(19) 0.0281(7) Uani 1 1 d .
H66 H 0.8380 0.3873 0.1300 0.034 Uiso 1 1 calc R
C67 C 0.9992(3) 0.3783(2) 0.1312(2) 0.0394(9) Uani 1 1 d .
H67A H 0.9851 0.3165 0.1067 0.059 Uiso 1 1 calc R
H67B H 1.0124 0.4050 0.1913 0.059 Uiso 1 1 calc R
H67C H 1.0633 0.3981 0.1124 0.059 Uiso 1 1 calc R
C68 C 0.9267(3) 0.4989(2) 0.1407(2) 0.0392(9) Uani 1 1 d .
H68A H 0.9890 0.5155 0.1183 0.059 Uiso 1 1 calc R
H68B H 0.9442 0.5273 0.2007 0.059 Uiso 1 1 calc R
H68C H 0.8637 0.5156 0.1258 0.059 Uiso 1 1 calc R
C69 C 0.6171(3) 0.2200(2) -0.15771(19) 0.0316(8) Uani 1 1 d .
H69 H 0.5658 0.2463 -0.1192 0.038 Uiso 1 1 calc R
C70 C 0.5946(3) 0.1267(2) -0.1825(2) 0.0522(11) Uani 1 1 d .
H70A H 0.6447 0.0995 -0.2196 0.078 Uiso 1 1 calc R
H70B H 0.5196 0.0991 -0.2105 0.078 Uiso 1 1 calc R
H70C H 0.6048 0.1214 -0.1332 0.078 Uiso 1 1 calc R
C71 C 0.5911(3) 0.2266(2) -0.2345(2) 0.0450(10) Uani 1 1 d .
H71A H 0.6076 0.2864 -0.2199 0.068 Uiso 1 1 calc R
H71B H 0.5139 0.2014 -0.2570 0.068 Uiso 1 1 calc R
H71C H 0.6352 0.1962 -0.2757 0.068 Uiso 1 1 calc R
C72 C 0.6562(3) 0.4173(2) 0.3387(2) 0.0443(9) Uani 1 1 d .

loop_
_atom_site_aniso_label
_atom_site_aniso_U_11
_atom_site_aniso_U_22
_atom_site_aniso_U_33
_atom_site_aniso_U_23
_atom_site_aniso_U_13
_atom_site_aniso_U_12
Sn1 0.02605(12) 0.01886(12) 0.02472(12) 0.01066(10) 0.00896(9) 0.00753(9)
Sn2 0.02354(12) 0.01709(12) 0.03145(14) 0.01149(10) 0.00726(10) 0.00447(9)
S1 0.0242(4) 0.0335(5) 0.0293(5) 0.0137(4) 0.0010(4) 0.0029(4)
S2 0.0367(5) 0.0294(5) 0.0260(5) 0.0088(4) -0.0003(4) 0.0063(4)
F1 0.0378(12) 0.1049(19) 0.0571(15) 0.0541(15) 0.0246(11) 0.0365(13)
F2 0.0787(18) 0.0551(16) 0.0879(19) 0.0404(15) 0.0300(14) 0.0404(14)
F3 0.0337(13) 0.146(2) 0.0623(16) 0.0696(17) 0.0102(11) 0.0352(14)
F4 0.0892(19) 0.0932(19) 0.0411(14) 0.0401(14) -0.0017(13) 0.0149(15)
F5 0.111(2) 0.0359(14) 0.0715(17) 0.0279(13) 0.0260(15) 0.0152(13)
F6 0.0583(15) 0.0713(16) 0.0553(15) 0.0381(13) 0.0228(12) 0.0227(13)
O1 0.0232(12) 0.0425(14) 0.0264(13) 0.0123(11) 0.0007(10) 0.0063(10)
O2 0.0319(13) 0.0537(16) 0.0319(14) 0.0238(13) 0.0063(11) 0.0088(12)
O3 0.0512(16) 0.0350(15) 0.0475(16) 0.0150(13) 0.0036(13) -0.0076(12)
O4 0.0377(15) 0.0571(17) 0.0470(16) 0.0222(14) -0.0007(12) 0.0157(13)
O5 0.0634(18) 0.0275(14) 0.0455(16) 0.0109(13) 0.0044(13) 0.0068(12)
O6 0.0324(13) 0.0400(14) 0.0244(13) 0.0100(11) 0.0006(10) 0.0062(11)
N1 0.0225(13) 0.0198(14) 0.0208(14) 0.0111(12) 0.0064(11) 0.0075(11)
N2 0.0163(13) 0.0222(14) 0.0192(13) 0.0097(12) 0.0053(10) 0.0060(11)
N3 0.0217(13) 0.0163(13) 0.0209(14) 0.0095(11) 0.0041(11) 0.0038(11)
N4 0.0191(13) 0.0180(13) 0.0220(14) 0.0083(12) 0.0053(11) 0.0045(11)
C1 0.0365(19) 0.0259(18) 0.0267(18) 0.0143(16) 0.0126(15) 0.0159(15)
C2 0.0200(16) 0.0238(17) 0.0215(17) 0.0105(15) 0.0027(13) 0.0077(13)
C3 0.0240(17) 0.0215(17) 0.0284(18) 0.0162(15) 0.0038(14) 0.0075(13)
C4 0.0219(16) 0.0181(16) 0.0164(16) 0.0070(14) 0.0025(13) 0.0044(13)
C5 0.0323(19) 0.0317(19) 0.0337(19) 0.0219(17) 0.0142(15) 0.0091(15)
C6 0.058(2) 0.0212(18) 0.031(2) 0.0082(16) 0.0118(17) 0.0111(17)
C7 0.051(2) 0.032(2) 0.032(2) 0.0153(17) 0.0227(17) 0.0220(17)
C8 0.044(2) 0.050(2) 0.039(2) 0.024(2) 0.0203(17) 0.0301(19)
C9 0.046(2) 0.036(2) 0.043(2) 0.0263(19) 0.0215(18) 0.0116(17)
C10 0.047(3) 0.109(4) 0.074(3) 0.079(3) 0.021(2) 0.029(2)
C11 0.077(3) 0.032(2) 0.068(3) 0.029(2) 0.039(2) 0.017(2)
C12 0.0342(18) 0.0177(16) 0.0221(17) 0.0106(14) 0.0116(14) 0.0110(14)
C13 0.0325(18) 0.0231(17) 0.0240(18) 0.0116(15) 0.0095(14) 0.0120(14)
C14 0.044(2) 0.043(2) 0.032(2) 0.0263(18) 0.0111(16) 0.0197(18)
C15 0.050(2) 0.044(2) 0.044(2) 0.033(2) 0.0230(19) 0.0191(19)
C16 0.038(2) 0.034(2) 0.044(2) 0.0254(18) 0.0176(17) 0.0083(16)
C17 0.0304(18) 0.0272(18) 0.034(2) 0.0165(16) 0.0132(15) 0.0093(15)
C18 0.0351(19) 0.0307(19) 0.0247(18) 0.0168(16) 0.0020(15) 0.0073(15)
C19 0.050(2) 0.042(2) 0.053(3) 0.020(2) 0.002(2) 0.0087(19)
C20 0.037(2) 0.048(2) 0.056(3) 0.031(2) 0.0080(18) 0.0129(18)
C21 0.0259(18) 0.036(2) 0.038(2) 0.0232(18) 0.0093(15) 0.0042(15)
C22 0.028(2) 0.051(2) 0.058(3) 0.032(2) 0.0165(18) 0.0097(17)
C23 0.036(2) 0.041(2) 0.042(2) 0.0213(19) 0.0067(17) 0.0019(17)
C24 0.0203(16) 0.0235(17) 0.0255(17) 0.0132(15) 0.0098(13) 0.0081(13)
C25 0.0228(16) 0.0212(17) 0.0227(17) 0.0104(14) 0.0055(13) 0.0041(13)
C26 0.0322(19) 0.0276(19) 0.0282(19) 0.0058(16) 0.0120(15) 0.0086(15)
C27 0.0257(19) 0.038(2) 0.040(2) 0.0131(18) 0.0157(16) 0.0126(16)
C28 0.0194(17) 0.041(2) 0.038(2) 0.0134(19) 0.0032(15) 0.0079(15)
C29 0.0221(17) 0.0316(19) 0.0280(19) 0.0102(16) 0.0033(14) 0.0063(14)
C30 0.0251(17) 0.0292(18) 0.0191(17) 0.0061(15) 0.0057(13) 0.0047(14)
C31 0.042(2) 0.051(2) 0.0245(19) 0.0158(18) 0.0046(16) 0.0058(18)
C32 0.035(2) 0.034(2) 0.033(2) 0.0080(17) 0.0055(16) -0.0019(16)
C33 0.0249(19) 0.050(2) 0.030(2) 0.0046(18) 0.0011(15) 0.0085(17)
C34 0.056(3) 0.039(2) 0.047(3) 0.005(2) -0.007(2) -0.001(2)
C35 0.062(3) 0.064(3) 0.034(2) 0.018(2) 0.007(2) 0.002(2)
C36 0.031(2) 0.070(3) 0.050(3) 0.039(2) 0.0150(19) 0.021(2)
C37 0.0235(17) 0.0225(17) 0.0328(19) 0.0164(16) 0.0086(14) 0.0030(13)
C38 0.0248(17) 0.0212(17) 0.0145(16) 0.0088(14) 0.0030(13) 0.0031(13)
C39 0.0280(17) 0.0195(16) 0.0254(17) 0.0147(15) 0.0079(14) 0.0058(14)
C40 0.0212(16) 0.0170(16) 0.0192(16) 0.0087(14) 0.0017(13) 0.0065(13)
C41 0.0307(18) 0.0211(17) 0.0294(19) 0.0121(15) 0.0078(15) 0.0110(14)
C42 0.037(2) 0.057(2) 0.048(2) 0.038(2) 0.0199(18) 0.0140(18)
C43 0.031(2) 0.0244(19) 0.053(2) 0.0139(18) 0.0082(17) -0.0016(15)
C44 0.0233(18) 0.035(2) 0.050(2) 0.0263(19) 0.0120(16) 0.0023(15)
C45 0.039(2) 0.0245(19) 0.056(2) 0.0212(19) 0.0128(18) 0.0096(16)
C46 0.047(2) 0.040(2) 0.037(2) 0.0228(18) 0.0068(17) 0.0233(18)
C47 0.0287(18) 0.0238(18) 0.040(2) 0.0140(17) 0.0094(15) 0.0144(15)
C48 0.0190(16) 0.0198(16) 0.0289(18) 0.0150(15) 0.0067(13) 0.0034(13)
C49 0.0245(17) 0.0236(17) 0.0305(19) 0.0156(16) 0.0045(14) 0.0039(14)
C50 0.0251(18) 0.0315(19) 0.041(2) 0.0231(18) 0.0006(15) 0.0046(15)
C51 0.0263(18) 0.031(2) 0.051(2) 0.0263(19) 0.0103(17) 0.0133(15)
C52 0.0280(18) 0.0256(18) 0.040(2) 0.0142(17) 0.0136(16) 0.0123(15)
C53 0.0214(16) 0.0234(17) 0.0306(19) 0.0133(15) 0.0091(14) 0.0049(14)
C54 0.045(2) 0.039(2) 0.028(2) 0.0171(18) 0.0008(16) 0.0196(18)
C55 0.073(3) 0.041(2) 0.037(2) 0.011(2) -0.014(2) 0.007(2)
C56 0.078(3) 0.062(3) 0.046(3) 0.033(2) 0.027(2) 0.033(2)
C57 0.0317(19) 0.0303(19) 0.033(2) 0.0135(17) 0.0104(15) 0.0124(15)
C58 0.052(2) 0.040(2) 0.039(2) 0.0143(19) -0.0006(19) 0.0058(19)
C59 0.052(2) 0.048(2) 0.038(2) 0.019(2) 0.0200(19) 0.017(2)
C60 0.0242(17) 0.0212(17) 0.0261(18) 0.0140(15) 0.0100(14) 0.0080(13)
C61 0.0262(18) 0.0229(17) 0.0306(19) 0.0131(15) 0.0086(14) 0.0059(14)
C62 0.0220(18) 0.036(2) 0.041(2) 0.0172(18) 0.0089(15) 0.0008(15)
C63 0.038(2) 0.039(2) 0.040(2) 0.0187(19) 0.0207(17) 0.0062(17)
C64 0.041(2) 0.034(2) 0.0263(19) 0.0122(17) 0.0111(16) 0.0100(17)
C65 0.0318(18) 0.0209(17) 0.0264(18) 0.0109(15) 0.0091(14) 0.0083(14)
C66 0.0215(17) 0.0298(19) 0.0309(19) 0.0147(16) 0.0046(14) 0.0018(14)
C67 0.0295(19) 0.042(2) 0.047(2) 0.0235(19) -0.0005(17) 0.0045(16)
C68 0.039(2) 0.031(2) 0.037(2) 0.0112(18) -0.0008(17) 0.0034(16)
C69 0.0299(19) 0.036(2) 0.0243(18) 0.0113(16) 0.0053(15) 0.0065(15)
C70 0.044(2) 0.044(2) 0.059(3) 0.027(2) -0.014(2) -0.0098(19)
C71 0.048(2) 0.049(2) 0.035(2) 0.020(2) 0.0028(18) 0.0099(19)
C72 0.055(3) 0.040(2) 0.034(2) 0.016(2) 0.0037(19) 0.012(2)

loop_
_atom_type_symbol
_atom_type_description
_atom_type_scat_dispersion_real
_atom_type_scat_dispersion_imag
_atom_type_scat_source
C C 0.0033 0.0016 'International Tables Vol C Tables 4.2.6.8 and 6.1.1.4'
H H 0.0000 0.0000 'International Tables Vol C Tables 4.2.6.8 and 6.1.1.4'
N N 0.0061 0.0033 'International Tables Vol C Tables 4.2.6.8 and 6.1.1.4'
O O 0.0106 0.0060 'International Tables Vol C Tables 4.2.6.8 and 6.1.1.4'
F F 0.0171 0.0103 'International Tables Vol C Tables 4.2.6.8 and 6.1.1.4'
S S 0.1246 0.1234 'International Tables Vol C Tables 4.2.6.8 and 6.1.1.4'
Sn Sn -0.6537 1.4246 'International Tables Vol C Tables 4.2.6.8 and 6.1.1.4'

loop_
_geom_angle_atom_site_label_1
_geom_angle_atom_site_label_2
_geom_angle_atom_site_label_3
_geom_angle
N2 Sn1 N1 89.64(9)
N2 Sn1 O1 87.61(9)
N1 Sn1 O1 85.21(9)
N4 Sn2 N3 89.14(9)
N4 Sn2 O6 88.06(9)
N3 Sn2 O6 85.63(9)
O2 S1 O3 117.71(15)
O2 S1 O1 113.93(13)
O3 S1 O1 113.14(15)
O2 S1 C36 103.64(16)
O3 S1 C36 105.64(17)
O1 S1 C36 100.22(16)
O5 S2 O4 117.42(16)
O5 S2 O6 113.88(15)
O4 S2 O6 113.02(15)
O5 S2 C72 105.13(17)
O4 S2 C72 104.17(17)
O6 S2 C72 100.83(16)
S1 O1 Sn1 144.48(14)
S2 O6 Sn2 144.51(14)
C2 N1 C12 127.2(2)
C2 N1 Sn1 122.41(19)
C12 N1 Sn1 110.37(17)
C4 N2 C24 127.2(2)
C4 N2 Sn1 120.72(18)
C24 N2 Sn1 112.07(17)
C38 N3 C48 128.2(2)
C38 N3 Sn2 121.64(19)
C48 N3 Sn2 110.13(16)
C40 N4 C60 126.6(2)
C40 N4 Sn2 119.85(19)
C60 N4 Sn2 113.40(17)
C6 C1 C7 106.0(3)
C6 C1 C8 110.3(3)
C7 C1 C8 107.3(3)
C6 C1 C2 109.6(3)
C7 C1 C2 117.4(2)
C8 C1 C2 106.2(2)
N1 C2 C3 121.0(3)
N1 C2 C1 125.3(3)
C3 C2 C1 113.5(3)
C4 C3 C2 134.7(3)
N2 C4 C3 121.7(3)
N2 C4 C5 124.4(3)
C3 C4 C5 113.8(3)
C9 C5 C10 106.6(3)
C9 C5 C11 106.6(3)
C10 C5 C11 109.8(3)
C9 C5 C4 117.3(3)
C10 C5 C4 105.5(3)
C11 C5 C4 111.0(3)
C17 C12 C13 121.1(3)
C17 C12 N1 119.8(3)
C13 C12 N1 118.7(3)
C14 C13 C12 118.0(3)
C14 C13 C18 118.9(3)
C12 C13 C18 123.0(3)
C15 C14 C13 121.4(3)
C16 C15 C14 119.8(3)
C15 C16 C17 121.8(3)
C16 C17 C12 117.7(3)
C16 C17 C21 119.3(3)
C12 C17 C21 122.9(3)
C13 C18 C19 112.6(3)
C13 C18 C20 110.5(3)
C19 C18 C20 110.0(3)
C17 C21 C22 112.2(3)
C17 C21 C23 110.3(3)
C22 C21 C23 109.9(3)
C25 C24 C29 120.6(3)
C25 C24 N2 119.2(3)
C29 C24 N2 119.8(3)
C26 C25 C24 118.2(3)
C26 C25 C30 118.3(3)
C24 C25 C30 123.5(3)
C27 C26 C25 121.9(3)
C26 C27 C28 119.1(3)
C27 C28 C29 122.1(3)
C28 C29 C24 118.1(3)
C28 C29 C33 118.2(3)
C24 C29 C33 123.7(3)
C25 C30 C31 112.3(3)
C25 C30 C32 112.0(3)
C31 C30 C32 108.8(3)
C35 C33 C29 109.7(3)
C35 C33 C34 109.7(3)
C29 C33 C34 112.6(3)
F2 C36 F3 107.6(3)
F2 C36 F1 107.7(3)
F3 C36 F1 107.7(3)
F2 C36 S1 111.5(2)
F3 C36 S1 110.2(3)
F1 C36 S1 112.1(3)
C44 C37 C43 106.7(3)
C44 C37 C42 106.6(3)
C43 C37 C42 110.1(3)
C44 C37 C38 117.5(2)
C43 C37 C38 109.1(3)
C42 C37 C38 106.7(2)
N3 C38 C39 121.2(3)
N3 C38 C37 124.9(3)
C39 C38 C37 113.8(2)
C40 C39 C38 134.7(3)
N4 C40 C39 121.2(3)
N4 C40 C41 123.3(2)
C39 C40 C41 115.0(2)
C45 C41 C47 106.5(3)
C45 C41 C46 108.5(3)
C47 C41 C46 107.1(3)
C45 C41 C40 112.6(3)
C47 C41 C40 117.8(2)
C46 C41 C40 103.8(2)
C53 C48 C49 120.9(3)
C53 C48 N3 119.4(3)
C49 C48 N3 119.2(3)
C50 C49 C48 117.7(3)
C50 C49 C54 119.0(3)
C48 C49 C54 123.4(3)
C51 C50 C49 122.2(3)
C50 C51 C52 119.6(3)
C51 C52 C53 121.3(3)
C52 C53 C48 118.4(3)
C52 C53 C57 118.5(3)
C48 C53 C57 123.1(3)
C49 C54 C56 109.9(3)
C49 C54 C55 112.2(3)
C56 C54 C55 109.9(3)
C53 C57 C58 111.8(3)
C53 C57 C59 111.8(3)
C58 C57 C59 109.0(3)
C65 C60 C61 120.9(3)
C65 C60 N4 119.4(3)
C61 C60 N4 119.5(3)
C62 C61 C60 117.9(3)
C62 C61 C66 118.4(3)
C60 C61 C66 123.6(3)
C63 C62 C61 121.7(3)
C62 C63 C64 119.5(3)
C63 C64 C65 121.6(3)
C64 C65 C60 118.2(3)
C64 C65 C69 118.9(3)
C60 C65 C69 122.9(3)
C61 C66 C68 111.3(3)
C61 C66 C67 113.1(3)
C68 C66 C67 108.4(3)
C70 C69 C65 112.8(3)
C70 C69 C71 108.4(3)
C65 C69 C71 112.6(3)
F5 C72 F4 107.7(3)
F5 C72 F6 107.5(3)
F4 C72 F6 107.3(3)
F5 C72 S2 111.8(3)
F4 C72 S2 110.6(3)
F6 C72 S2 111.7(3)

loop_
_geom_bond_atom_site_label_1
_geom_bond_atom_site_label_2
_geom_bond_distance
Sn1 N2 2.138(2)
Sn1 N1 2.153(3)
Sn1 O1 2.248(2)
Sn2 N4 2.137(2)
Sn2 N3 2.158(2)
Sn2 O6 2.251(2)
S1 O2 1.421(2)
S1 O3 1.425(2)
S1 O1 1.474(2)
S1 C36 1.809(4)
S2 O5 1.421(2)
S2 O4 1.432(2)
S2 O6 1.472(2)
S2 C72 1.820(4)
F1 C36 1.334(4)
F2 C36 1.321(4)
F3 C36 1.332(4)
F4 C72 1.325(4)
F5 C72 1.315(4)
F6 C72 1.329(4)
N1 C2 1.344(4)
N1 C12 1.454(4)
N2 C4 1.349(4)
N2 C24 1.458(3)
N3 C38 1.338(3)
N3 C48 1.456(4)
N4 C40 1.360(3)
N4 C60 1.459(4)
C1 C6 1.533(4)
C1 C7 1.538(4)
C1 C8 1.545(4)
C1 C2 1.559(4)
C2 C3 1.406(4)
C3 C4 1.395(4)
C4 C5 1.547(4)
C5 C9 1.525(4)
C5 C10 1.538(5)
C5 C11 1.541(5)
C12 C17 1.405(4)
C12 C13 1.410(4)
C13 C14 1.395(4)
C13 C18 1.523(4)
C14 C15 1.378(5)
C15 C16 1.371(5)
C16 C17 1.399(4)
C17 C21 1.521(4)
C18 C19 1.526(5)
C18 C20 1.528(4)
C21 C22 1.534(4)
C21 C23 1.536(5)
C24 C25 1.407(4)
C24 C29 1.408(4)
C25 C26 1.392(4)
C25 C30 1.516(4)
C26 C27 1.375(4)
C27 C28 1.376(5)
C28 C29 1.388(4)
C29 C33 1.524(4)
C30 C31 1.529(4)
C30 C32 1.535(4)
C33 C35 1.522(5)
C33 C34 1.537(5)
C37 C44 1.537(4)
C37 C43 1.541(4)
C37 C42 1.544(4)
C37 C38 1.558(4)
C38 C39 1.410(4)
C39 C40 1.381(4)
C40 C41 1.558(4)
C41 C45 1.542(4)
C41 C47 1.543(4)
C41 C46 1.547(4)
C48 C53 1.402(4)
C48 C49 1.408(4)
C49 C50 1.397(4)
C49 C54 1.518(4)
C50 C51 1.365(4)
C51 C52 1.378(4)
C52 C53 1.397(4)
C53 C57 1.518(4)
C54 C56 1.527(5)
C54 C55 1.528(5)
C57 C58 1.527(5)
C57 C59 1.537(4)
C60 C65 1.405(4)
C60 C61 1.410(4)
C61 C62 1.394(4)
C61 C66 1.515(4)
C62 C63 1.376(5)
C63 C64 1.378(4)
C64 C65 1.391(4)
C65 C69 1.526(4)
C66 C68 1.535(4)
C66 C67 1.540(4)
C69 C70 1.519(5)
C69 C71 1.528(4)
